data_7127940
loop_
_publ_author_name
'Born, Max'
'Fessard, Thomas C.'
'G\"ottemann, Lucas'
'Klap\"otke, Thomas M'
'Stierstorfer, J\"org'
'Voggenreiter, Michael'

_publ_section_title
;
 3,3-Dinitratooxetane - an important leap towards energetic oxygen-rich
 monomers and polymers.
;
_journal_issue 22
_journal_name_full 'Chemical communications (Cambridge, England)'
_journal_page_first 2804
_journal_page_last 2807
_journal_paper_doi 10.1039/d1cc00466b
_journal_volume 57
_journal_year 2021
_chemical_formula_moiety 'C3 H4 N2 O7'
_chemical_formula_sum 'C3 H4 N2 O7'
_chemical_formula_weight 180.08
_chemical_name_common 3,3-dinitrato-oxetane
_chemical_name_systematic 3,3-dinitrato-oxetane
_space_group_IT_number 14
_space_group_name_Hall '-P 2ybc'
_space_group_name_H-M_alt 'P 1 21/c 1'
_symmetry_cell_setting monoclinic
_symmetry_Int_Tables_number 14
_symmetry_space_group_name_Hall '-P 2ybc'
_symmetry_space_group_name_H-M 'P 1 21/c 1'
_atom_sites_solution_hydrogens geom
_atom_sites_solution_primary difmap
_audit_creation_date 2020-03-04
_audit_creation_method SHELXL-2018/3
_audit_update_record
;
2020-07-02 deposited with the CCDC.	2021-02-10 downloaded from the CCDC.
;
_cell_angle_alpha 90
_cell_angle_beta 92.46(2)
_cell_angle_gamma 90
_cell_formula_units_Z 4
_cell_length_a 9.259(2)
_cell_length_b 12.501(3)
_cell_length_c 5.7467(11)
_cell_measurement_reflns_used 521
_cell_measurement_temperature 107(2)
_cell_measurement_theta_max 26.3460
_cell_measurement_theta_min 2.2030
_cell_volume 664.5(2)
_computing_cell_refinement 'CrysAlisPro 1.171.39.46e (Rigaku OD, 2018)'
_computing_data_collection 'CrysAlisPro 1.171.39.46e (Rigaku OD, 2018)'
_computing_data_reduction 'CrysAlisPro 1.171.39.46e (Rigaku OD, 2018)'
_computing_molecular_graphics 'Diamond 2.1c, Crystal Impact GbR'
_computing_publication_material 'Microsoft Word 2016'
_computing_structure_refinement 'SHELXL-2018/3 (Sheldrick, 2018)'
_diffrn_ambient_temperature 107(2)
_diffrn_detector 'CCD plate'
_diffrn_detector_area_resol_mean 15.9809
_diffrn_detector_type Sapphire3
_diffrn_measured_fraction_theta_full 0.968
_diffrn_measured_fraction_theta_max 0.970
_diffrn_measurement_details
;
List of Runs (angles in degrees, time in seconds):

  # Type    Start    End  Width  t~exp~   \w     \q     \k     \f   Frames
#--------------------------------------------------------------------------
  1  \w    -51.00  49.00   1.00   30.00    --  -20.45  77.00-120.00  100
  2  \w    -53.00  50.00   1.00   30.00    --  -20.45  77.00 120.00  103
  3  \w     -8.00  94.00   1.00   30.00    --   21.23  77.00   0.00  102
;
_diffrn_measurement_device 'four-circle diffractometer'
_diffrn_measurement_device_type 'Xcalibur, Sapphire3'
_diffrn_measurement_method '\w scans'
_diffrn_orient_matrix_UB_11 -0.0034246000
_diffrn_orient_matrix_UB_12 -0.0561052000
_diffrn_orient_matrix_UB_13 0.0176729000
_diffrn_orient_matrix_UB_21 0.0758842000
_diffrn_orient_matrix_UB_22 -0.0036096000
_diffrn_orient_matrix_UB_23 -0.0107158000
_diffrn_orient_matrix_UB_31 0.0106548000
_diffrn_orient_matrix_UB_32 0.0077711000
_diffrn_orient_matrix_UB_33 0.1217283000
_diffrn_radiation_monochromator graphite
_diffrn_radiation_probe x-ray
_diffrn_radiation_type MoK\a
_diffrn_radiation_wavelength 0.71073
_diffrn_reflns_av_R_equivalents 0.0701
_diffrn_reflns_av_sigmaI/netI 0.0962
_diffrn_reflns_av_unetI/netI 0.1002
_diffrn_reflns_Laue_measured_fraction_full 0.968
_diffrn_reflns_Laue_measured_fraction_max 0.970
_diffrn_reflns_limit_h_max 11
_diffrn_reflns_limit_h_min -11
_diffrn_reflns_limit_k_max 15
_diffrn_reflns_limit_k_min -8
_diffrn_reflns_limit_l_max 7
_diffrn_reflns_limit_l_min -7
_diffrn_reflns_number 3348
_diffrn_reflns_point_group_measured_fraction_full 0.968
_diffrn_reflns_point_group_measured_fraction_max 0.970
_diffrn_reflns_theta_full 25.242
_diffrn_reflns_theta_max 26.370
_diffrn_reflns_theta_min 2.739
_diffrn_source 'fine-focus sealed X-ray tube'
_exptl_absorpt_coefficient_mu 0.183
_exptl_absorpt_correction_T_max 1.00000
_exptl_absorpt_correction_T_min 0.61979
_exptl_absorpt_correction_type multi-scan
_exptl_absorpt_process_details
;
CrysAlisPro 1.171.39.46e (Rigaku Oxford Diffraction, 2018)
Empirical absorption correction using spherical harmonics,
 implemented in SCALE3 ABSPACK scaling algorithm.
;
_exptl_crystal_colour colorless
_exptl_crystal_density_diffrn 1.800
_exptl_crystal_description block
_exptl_crystal_F_000 368
_exptl_crystal_size_max 0.20
_exptl_crystal_size_mid 0.12
_exptl_crystal_size_min 0.05
_refine_diff_density_max 0.365
_refine_diff_density_min -0.395
_refine_diff_density_rms 0.082
_refine_ls_extinction_method none
_refine_ls_goodness_of_fit_ref 1.049
_refine_ls_hydrogen_treatment constr
_refine_ls_matrix_type full
_refine_ls_number_parameters 109
_refine_ls_number_reflns 1313
_refine_ls_number_restraints 0
_refine_ls_restrained_S_all 1.049
_refine_ls_R_factor_all 0.1211
_refine_ls_R_factor_gt 0.0749
_refine_ls_shift/su_max 0.000
_refine_ls_shift/su_mean 0.000
_refine_ls_structure_factor_coef Fsqd
_refine_ls_weighting_details 'w=1/[\s^2^(Fo^2^)+(0.0391P)^2^+0.9803P] where P=(Fo^2^+2Fc^2^)/3'
_refine_ls_weighting_scheme calc
_refine_ls_wR_factor_gt 0.1449
_refine_ls_wR_factor_ref 0.1672
_reflns_Friedel_coverage 0.000
_reflns_number_gt 822
_reflns_number_total 1313
_reflns_threshold_expression 'I > 2\s(I)'
_cod_data_source_file d1cc00466b2.cif
_cod_data_source_block px075
_cod_depositor_comments 'Adding full bibliography for 7127940.cif.'
_cod_original_cell_volume 664.6(3)
_cod_original_sg_symbol_H-M 'P 21/c'
_cod_database_code 7127940
_shelx_space_group_comment
;
The symmetry employed for this shelxl refinement is uniquely defined
by the following loop, which should always be used as a source of
symmetry information in preference to the above space-group names.
They are only intended as comments.
;

loop_
_space_group_symop_operation_xyz
'x, y, z'
'-x, y+1/2, -z+1/2'
'-x, -y, -z'
'x, -y-1/2, z-1/2'

loop_
_atom_site_label
_atom_site_type_symbol
_atom_site_fract_x
_atom_site_fract_y
_atom_site_fract_z
_atom_site_U_iso_or_equiv
_atom_site_adp_type
_atom_site_occupancy
_atom_site_site_symmetry_order
_atom_site_calc_flag
_atom_site_refinement_flags_posn
_atom_site_refinement_flags_adp
_atom_site_refinement_flags_occupancy
_atom_site_disorder_assembly
_atom_site_disorder_group
O5 O 0.3401(3) 0.5668(2) 0.5394(4) 0.0183(7) Uani 1 1 d . . . . .
O6 O 0.3466(3) 0.6971(2) 0.7924(5) 0.0282(8) Uani 1 1 d . . . . .
O2 O 0.1599(3) 0.4329(2) 0.5212(4) 0.0175(7) Uani 1 1 d . . . . .
O3 O 0.1562(3) 0.2942(2) 0.7530(5) 0.0283(8) Uani 1 1 d . . . . .
O7 O 0.1359(3) 0.6533(2) 0.6339(5) 0.0246(7) Uani 1 1 d . . . . .
N1 N 0.2369(4) 0.3506(3) 0.6507(5) 0.0203(8) Uani 1 1 d . . . . .
O1 O 0.2345(3) 0.4972(2) 0.0232(5) 0.0258(8) Uani 1 1 d . . . . .
N2 N 0.2649(4) 0.6464(3) 0.6660(5) 0.0198(8) Uani 1 1 d . . . . .
O4 O 0.3667(3) 0.3482(2) 0.6402(5) 0.0260(7) Uani 1 1 d . . . . .
C3 C 0.2466(4) 0.5017(3) 0.3909(6) 0.0162(9) Uani 1 1 d . . . . .
C1 C 0.3348(5) 0.4521(3) 0.1987(6) 0.0204(9) Uani 1 1 d . . . . .
H1A H 0.434128 0.481025 0.192812 0.024 Uiso 1 1 calc R U . . .
H1B H 0.335882 0.372910 0.200763 0.024 Uiso 1 1 calc R U . . .
C2 C 0.1558(5) 0.5553(3) 0.1975(6) 0.0198(9) Uani 1 1 d . . . . .
H2B H 0.051900 0.536729 0.198265 0.024 Uiso 1 1 calc R U . . .
H2A H 0.169146 0.633833 0.190637 0.024 Uiso 1 1 calc R U . . .

loop_
_atom_site_aniso_label
_atom_site_aniso_U_11
_atom_site_aniso_U_22
_atom_site_aniso_U_33
_atom_site_aniso_U_23
_atom_site_aniso_U_13
_atom_site_aniso_U_12
O5 0.0175(15) 0.0186(15) 0.0188(15) -0.0054(12) 0.0032(11) -0.0032(12)
O6 0.0338(18) 0.0241(17) 0.0264(17) -0.0083(13) -0.0028(13) -0.0034(14)
O2 0.0194(15) 0.0167(15) 0.0169(15) 0.0040(11) 0.0036(11) 0.0029(12)
O3 0.0361(18) 0.0235(18) 0.0258(17) 0.0073(13) 0.0071(13) -0.0029(15)
O7 0.0205(17) 0.0230(17) 0.0301(17) -0.0046(13) 0.0010(12) 0.0047(13)
N1 0.031(2) 0.0140(18) 0.0162(18) -0.0001(14) 0.0013(15) 0.0022(16)
O1 0.0329(17) 0.0307(18) 0.0139(15) -0.0006(13) 0.0020(12) 0.0041(15)
N2 0.024(2) 0.0166(18) 0.0188(19) -0.0009(14) -0.0004(14) 0.0004(15)
O4 0.0184(17) 0.0268(18) 0.0329(18) 0.0033(13) 0.0019(12) 0.0053(13)
C3 0.017(2) 0.015(2) 0.017(2) 0.0003(16) 0.0018(16) -0.0043(17)
C1 0.026(2) 0.020(2) 0.015(2) 0.0012(17) 0.0031(17) 0.0009(18)
C2 0.026(2) 0.020(2) 0.013(2) -0.0007(17) -0.0001(16) 0.0025(18)

loop_
_atom_type_symbol
_atom_type_description
_atom_type_scat_dispersion_real
_atom_type_scat_dispersion_imag
_atom_type_scat_source
C C 0.0033 0.0016 'International Tables Vol C Tables 4.2.6.8 and 6.1.1.4'
H H 0.0000 0.0000 'International Tables Vol C Tables 4.2.6.8 and 6.1.1.4'
N N 0.0061 0.0033 'International Tables Vol C Tables 4.2.6.8 and 6.1.1.4'
O O 0.0106 0.0060 'International Tables Vol C Tables 4.2.6.8 and 6.1.1.4'

loop_
_geom_angle_atom_site_label_1
_geom_angle_atom_site_label_2
_geom_angle_atom_site_label_3
_geom_angle
_geom_angle_site_symmetry_1
_geom_angle_site_symmetry_3
_geom_angle_publ_flag
N2 O5 C3 113.7(3) . . ?
C3 O2 N1 115.4(3) . . ?
O3 N1 O4 130.8(4) . . ?
O3 N1 O2 111.6(3) . . ?
O4 N1 O2 117.6(3) . . ?
C1 O1 C2 92.3(3) . . ?
O7 N2 O6 130.3(4) . . ?
O7 N2 O5 118.2(3) . . ?
O6 N2 O5 111.4(3) . . ?
O2 C3 O5 111.7(3) . . ?
O2 C3 C2 110.3(3) . . ?
O5 C3 C2 118.9(3) . . ?
O2 C3 C1 117.9(3) . . ?
O5 C3 C1 109.3(3) . . ?
C2 C3 C1 86.9(3) . . ?
O1 C1 C3 89.9(3) . . ?
O1 C1 H1A 113.7 . . ?
C3 C1 H1A 113.7 . . ?
O1 C1 H1B 113.7 . . ?
C3 C1 H1B 113.7 . . ?
H1A C1 H1B 110.9 . . ?
O1 C2 C3 90.3(3) . . ?
O1 C2 H2B 113.6 . . ?
C3 C2 H2B 113.6 . . ?
O1 C2 H2A 113.6 . . ?
C3 C2 H2A 113.6 . . ?
H2B C2 H2A 110.9 . . ?

loop_
_geom_bond_atom_site_label_1
_geom_bond_atom_site_label_2
_geom_bond_distance
_geom_bond_site_symmetry_2
_geom_bond_publ_flag
O5 N2 1.430(4) . ?
O5 C3 1.441(4) . ?
O6 N2 1.206(4) . ?
O2 C3 1.413(4) . ?
O2 N1 1.441(4) . ?
O3 N1 1.199(4) . ?
O7 N2 1.204(4) . ?
N1 O4 1.206(4) . ?
O1 C1 1.455(5) . ?
O1 C2 1.458(5) . ?
C3 C2 1.520(5) . ?
C3 C1 1.533(5) . ?
C1 H1A 0.9900 . ?
C1 H1B 0.9900 . ?
C2 H2B 0.9900 . ?
C2 H2A 0.9900 . ?

loop_
_geom_contact_atom_site_label_1
_geom_contact_atom_site_label_2
_geom_contact_distance
_geom_contact_site_symmetry_1
_geom_contact_site_symmetry_2
_geom_contact_publ_flag
? ? ? ? ? ?

loop_
_geom_hbond_atom_site_label_D
_geom_hbond_atom_site_label_H
_geom_hbond_atom_site_label_A
_geom_hbond_distance_DH
_geom_hbond_distance_HA
_geom_hbond_distance_DA
_geom_hbond_angle_DHA
_geom_hbond_site_symmetry_A
? ? ? ? ? ? ? ?

loop_
_geom_torsion_atom_site_label_1
_geom_torsion_atom_site_label_2
_geom_torsion_atom_site_label_3
_geom_torsion_atom_site_label_4
_geom_torsion
_geom_torsion_site_symmetry_1
_geom_torsion_site_symmetry_2
_geom_torsion_site_symmetry_3
_geom_torsion_site_symmetry_4
_geom_torsion_publ_flag
C3 O2 N1 O3 -178.6(3) . . . . ?
C3 O2 N1 O4 1.0(4) . . . . ?
C3 O5 N2 O7 -1.8(4) . . . . ?
C3 O5 N2 O6 178.2(3) . . . . ?
N1 O2 C3 O5 -66.6(4) . . . . ?
N1 O2 C3 C2 158.8(3) . . . . ?
N1 O2 C3 C1 61.2(4) . . . . ?
N2 O5 C3 O2 -69.7(4) . . . . ?
N2 O5 C3 C2 60.5(4) . . . . ?
N2 O5 C3 C1 157.9(3) . . . . ?
C2 O1 C1 C3 5.6(3) . . . . ?
O2 C3 C1 O1 106.0(3) . . . . ?
O5 C3 C1 O1 -125.0(3) . . . . ?
C2 C3 C1 O1 -5.4(3) . . . . ?
C1 O1 C2 C3 -5.7(3) . . . . ?
O2 C3 C2 O1 -113.3(3) . . . . ?
O5 C3 C2 O1 115.8(3) . . . . ?
C1 C3 C2 O1 5.4(3) . . . . ?
